data_7717591
loop_
_publ_author_name
'Kucheriv, Olesia I.'
'Haleliuk, Dmytro A.'
'Shova, Sergiu'
'Gural'skiy, Il'ya A.'

_publ_section_title
;
 Fine tuning of optical band gap in mixed halide aziridinium lead
 perovskites
;
_journal_name_full 'Dalton Transactions'
_journal_paper_doi 10.1039/D4DT02879A
_journal_year 2024
_chemical_formula_moiety 'Br0.086 I2.914 Pb, 2(C N0.5)'
_chemical_formula_sum 'C2 Br0.09 I2.91 N Pb'
_chemical_formula_weight 621.69
_space_group_crystal_system cubic
_space_group_IT_number 221
_space_group_name_Hall '-P 4 2 3'
_space_group_name_H-M_alt 'P m -3 m'
_audit_creation_date 2024-10-11
_audit_creation_method
;
Olex2 1.5
(compiled 2024.02.16 svn.r378c4104 for OlexSys, GUI svn.r6928)
;
_audit_update_record
;
2024-10-12 deposited with the CCDC.	2024-11-27 downloaded from the CCDC.
;
_cell_angle_alpha 90
_cell_angle_beta 90
_cell_angle_gamma 90
_cell_formula_units_Z 1
_cell_length_a 6.33861(18)
_cell_length_b 6.33861(18)
_cell_length_c 6.33861(18)
_cell_measurement_reflns_used 995
_cell_measurement_temperature 250.0(4)
_cell_measurement_theta_max 30.2220
_cell_measurement_theta_min 4.5330
_cell_volume 254.673(13)
_computing_cell_refinement 'CrysAlisPro 1.171.42.90a (Rigaku OD, 2023)'
_computing_data_collection 'CrysAlisPro 1.171.42.90a (Rigaku OD, 2023)'
_computing_data_reduction 'CrysAlisPro 1.171.42.90a (Rigaku OD, 2023)'
_computing_molecular_graphics 'Olex2 1.5 (Dolomanov et al., 2009)'
_computing_publication_material 'Olex2 1.5 (Dolomanov et al., 2009)'
_computing_structure_refinement 'SHELXL 2018/3 (Sheldrick, 2015)'
_computing_structure_solution 'SHELXS  (Sheldrick, 2008)'
_diffrn_ambient_temperature 250.15
_diffrn_detector_area_resol_mean 10.0000
_diffrn_detector_type HyPix
_diffrn_measured_fraction_theta_full 1.000
_diffrn_measured_fraction_theta_max 1.000
_diffrn_measurement_details
;
List of Runs (angles in degrees, time in seconds):

  # Type    Start    End  Width  t~exp~   \w     \q     \k     \f   Frames
#--------------------------------------------------------------------------
  1  \w    -30.00   8.00   0.50    2.00    --   -4.98 -47.00 -55.00   76
  2  \w    -72.00 -45.00   0.50    2.00    --   -4.98 -47.00 -55.00   54
  3  \w    -22.00  38.00   0.50    2.00    --    5.21 -99.00  90.00  120
;
_diffrn_measurement_device 'four-circle diffractometer'
_diffrn_measurement_device_type 'XtaLAB Synergy, Dualflex, HyPix'
_diffrn_measurement_method '\w scans'
_diffrn_radiation_type MoK\a
_diffrn_radiation_wavelength 0.71073
_diffrn_reflns_av_R_equivalents 0.0195
_diffrn_reflns_av_unetI/netI 0.0101
_diffrn_reflns_Laue_measured_fraction_full 1.000
_diffrn_reflns_Laue_measured_fraction_max 1.000
_diffrn_reflns_limit_h_max 6
_diffrn_reflns_limit_h_min -6
_diffrn_reflns_limit_k_max 7
_diffrn_reflns_limit_k_min -7
_diffrn_reflns_limit_l_max 8
_diffrn_reflns_limit_l_min -6
_diffrn_reflns_number 1083
_diffrn_reflns_point_group_measured_fraction_full 1.000
_diffrn_reflns_point_group_measured_fraction_max 1.000
_diffrn_reflns_theta_full 25.242
_diffrn_reflns_theta_max 29.679
_diffrn_reflns_theta_min 3.214
_exptl_absorpt_coefficient_mu 25.655
_exptl_absorpt_correction_T_max 1.00000
_exptl_absorpt_correction_T_min 0.31092
_exptl_absorpt_correction_type multi-scan
_exptl_absorpt_process_details
;
CrysAlisPro 1.171.42.90a (Rigaku Oxford Diffraction, 2023)
Empirical absorption correction using spherical harmonics,
implemented in SCALE3 ABSPACK scaling algorithm.
;
_exptl_crystal_colour black
_exptl_crystal_colour_primary black
_exptl_crystal_density_diffrn 4.054
_exptl_crystal_description block
_exptl_crystal_F_000 258
_exptl_crystal_size_max 0.12
_exptl_crystal_size_mid 0.08
_exptl_crystal_size_min 0.07
_refine_diff_density_max 0.781
_refine_diff_density_min -0.513
_refine_diff_density_rms 0.110
_refine_ls_extinction_coef 0.0056(14)
_refine_ls_extinction_expression Fc^*^=kFc[1+0.001xFc^2^\l^3^/sin(2\q)]^-1/4^
_refine_ls_extinction_method 'SHELXL-2018/3 (Sheldrick 2018)'
_refine_ls_goodness_of_fit_ref 1.250
_refine_ls_hydrogen_treatment undef
_refine_ls_matrix_type full
_refine_ls_number_parameters 9
_refine_ls_number_reflns 104
_refine_ls_number_restraints 2
_refine_ls_restrained_S_all 1.250
_refine_ls_R_factor_all 0.0140
_refine_ls_R_factor_gt 0.0140
_refine_ls_shift/su_max 0.000
_refine_ls_shift/su_mean 0.000
_refine_ls_structure_factor_coef Fsqd
_refine_ls_weighting_details 'w=1/[\s^2^(Fo^2^)+(0.0255P)^2^+0.1022P] where P=(Fo^2^+2Fc^2^)/3'
_refine_ls_weighting_scheme calc
_refine_ls_wR_factor_gt 0.0428
_refine_ls_wR_factor_ref 0.0428
_reflns_Friedel_coverage 0.000
_reflns_number_gt 104
_reflns_number_total 104
_reflns_threshold_expression 'I > 2\s(I)'
_cod_data_source_file d4dt02879a2.cif
_cod_data_source_block shs_17_ilgu_auto
_cod_original_cell_volume 254.67(2)
_cod_database_code 7717591
_shelx_shelxl_version_number 2018/3
_shelx_space_group_comment
;
The symmetry employed for this shelxl refinement is uniquely defined
by the following loop, which should always be used as a source of
symmetry information in preference to the above space-group names.
They are only intended as comments.
;
_shelx_estimated_absorpt_t_max 0.267
_shelx_estimated_absorpt_t_min 0.149
_olex2_refinement_description
;
1. Shared sites
{I1, Br1}
2. Restrained distances
 C1_$1-C1_$2
 1.45 with sigma of 0.02
 C1_$4-N1_$3
 1.45 with sigma of 0.02
3. Uiso/Uaniso restraints and constraints
Uanis(I1) = Uanis(Br1)
Uiso(N1) = Uiso(C1)
4. Others
 Sof(Br1)=0.0625*(1-FVAR(2))
 Sof(I1)=0.0625*FVAR(2)
 Fixed Sof: C1(0.041675) N1(0.020825)
;
_olex2_submission_special_instructions 'No special instructions were received'
_oxdiff_exptl_absorpt_empirical_details
;
Empirical correction (ABSPACK) includes:
- Absorption correction using spherical harmonics
- Frame scaling
;

loop_
_space_group_symop_operation_xyz
'x, y, z'
'-y, x, z'
'-x, -y, z'
'y, -x, z'
'x, -z, y'
'x, -y, -z'
'x, z, -y'
'z, y, -x'
'-x, y, -z'
'-z, y, x'
'z, x, y'
'y, z, x'
'-y, -z, x'
'z, -x, -y'
'-y, z, -x'
'-z, -x, y'
'-z, x, -y'
'y, -z, -x'
'y, x, -z'
'-y, -x, -z'
'-x, z, y'
'-x, -z, -y'
'z, -y, x'
'-z, -y, -x'
'-x, -y, -z'
'y, -x, -z'
'x, y, -z'
'-y, x, -z'
'-x, z, -y'
'-x, y, z'
'-x, -z, y'
'-z, -y, x'
'x, -y, z'
'z, -y, -x'
'-z, -x, -y'
'-y, -z, -x'
'y, z, -x'
'-z, x, y'
'y, -z, x'
'z, x, -y'
'z, -x, y'
'-y, z, x'
'-y, -x, z'
'y, x, z'
'x, -z, -y'
'x, z, y'
'-z, y, -x'
'z, y, x'

loop_
_atom_site_label
_atom_site_type_symbol
_atom_site_fract_x
_atom_site_fract_y
_atom_site_fract_z
_atom_site_U_iso_or_equiv
_atom_site_adp_type
_atom_site_occupancy
_atom_site_site_symmetry_order
_atom_site_calc_flag
_atom_site_refinement_flags_posn
_atom_site_refinement_flags_adp
_atom_site_refinement_flags_occupancy
_atom_site_disorder_assembly
_atom_site_disorder_group
Pb1 Pb 0.000000 0.000000 0.000000 0.0252(3) Uani 1 48 d S T P . .
I1 I 0.000000 0.500000 0.000000 0.0712(5) Uani 0.971(14) 16 d S T P A 1
C1 C -0.500000 0.500000 -0.3857(16) 0.112(15) Uiso 0.3334 8 d S . P . .
N1 N -0.500000 0.500000 -0.307(4) 0.112(15) Uiso 0.1666 8 d S . P . .
Br1 Br 0.000000 0.500000 0.000000 0.0712(5) Uani 0.029(14) 16 d S T P A 2

loop_
_atom_site_aniso_label
_atom_site_aniso_U_11
_atom_site_aniso_U_22
_atom_site_aniso_U_33
_atom_site_aniso_U_23
_atom_site_aniso_U_13
_atom_site_aniso_U_12
Pb1 0.0252(3) 0.0252(3) 0.0252(3) 0.000 0.000 0.000
I1 0.0975(7) 0.0187(5) 0.0975(7) 0.000 0.000 0.000
Br1 0.0975(7) 0.0187(5) 0.0975(7) 0.000 0.000 0.000

loop_
_atom_type_symbol
_atom_type_description
_atom_type_scat_dispersion_real
_atom_type_scat_dispersion_imag
_atom_type_scat_source
Br Br -0.2901 2.4595 'International Tables Vol C Tables 4.2.6.8 and 6.1.1.4'
C C 0.0033 0.0016 'International Tables Vol C Tables 4.2.6.8 and 6.1.1.4'
I I -0.4742 1.8119 'International Tables Vol C Tables 4.2.6.8 and 6.1.1.4'
N N 0.0061 0.0033 'International Tables Vol C Tables 4.2.6.8 and 6.1.1.4'
Pb Pb -3.3944 10.1111 'International Tables Vol C Tables 4.2.6.8 and 6.1.1.4'

loop_
_geom_angle_atom_site_label_1
_geom_angle_atom_site_label_2
_geom_angle_atom_site_label_3
_geom_angle
_geom_angle_site_symmetry_1
_geom_angle_site_symmetry_3
_geom_angle_publ_flag
I1 Pb1 I1 90.0 5 . ?
I1 Pb1 I1 180.0 5 5_554 ?
I1 Pb1 I1 90.0 . 2_655 ?
I1 Pb1 I1 90.0 . 2 ?
I1 Pb1 I1 180.0 . 1_545 ?
I1 Pb1 I1 90.0 5 2_655 ?
I1 Pb1 I1 90.0 1_545 2_655 ?
I1 Pb1 I1 180.0 2 2_655 ?
I1 Pb1 I1 90.0 1_545 5_554 ?
I1 Pb1 I1 90.0 1_545 2 ?
I1 Pb1 I1 90.0 2 5_554 ?
I1 Pb1 I1 90.0 2_655 5_554 ?
I1 Pb1 I1 90.0 5 2 ?
I1 Pb1 I1 90.0 5 1_545 ?
I1 Pb1 I1 90.0 . 5_554 ?
Br1 Pb1 I1 90.0 . 5_554 ?
Br1 Pb1 I1 180.0 . 1_545 ?
Br1 Pb1 I1 90.0 . 2_655 ?
Br1 Pb1 I1 90.0 . 2 ?
Pb1 I1 Pb1 180.0 1_565 . ?
C1 C1 C1 90.000(1) 29_465 13 ?
C1 C1 C1 45.0 16_454 25_464 ?
C1 C1 C1 60.0 13 11_564 ?
C1 C1 C1 45.000(1) 29_465 25_464 ?
C1 C1 C1 60.0 29_465 16_454 ?
C1 C1 C1 60.000(1) 13 16_454 ?
C1 C1 C1 90.0 16_454 11_564 ?
C1 C1 C1 60.000(1) 29_465 11_564 ?
C1 C1 C1 45.0 11_564 25_464 ?
C1 C1 C1 45.0 13 25_464 ?
C1 C1 N1 104.3(7) 29_465 5_554 ?
C1 C1 N1 45.0 11_564 6_564 ?
C1 C1 N1 14.3(7) 16_454 32_465 ?
C1 C1 N1 14.3(7) 29_465 29_465 ?
C1 C1 N1 68.9(4) 16_454 5_554 ?
C1 C1 N1 104.3(7) 16_454 8_554 ?
C1 C1 N1 68.9(4) 11_564 5_554 ?
C1 C1 N1 45.0 16_454 6_564 ?
C1 C1 N1 68.9(4) 29_465 8_554 ?
C1 C1 N1 68.9(4) 13 8_554 ?
C1 C1 N1 68.9(4) 29_465 32_465 ?
C1 C1 N1 68.9(4) 13 32_465 ?
C1 C1 N1 45.000(1) 29_465 6_564 ?
C1 C1 N1 14.3(7) 11_564 8_554 ?
C1 C1 N1 14.3(7) 13 5_554 ?
C1 C1 N1 45.0 13 6_564 ?
C1 C1 N1 0.000(1) 25_464 6_564 ?
C1 C1 N1 104.3(7) 13 29_465 ?
C1 C1 N1 68.9(4) 16_454 29_465 ?
C1 C1 N1 104.3(7) 11_564 32_465 ?
C1 C1 N1 68.9(4) 11_564 29_465 ?
N1 C1 C1 59.3(7) 5_554 25_464 ?
N1 C1 C1 59.3(7) 8_554 25_464 ?
N1 C1 C1 59.3(7) 29_465 25_464 ?
N1 C1 C1 59.3(7) 32_465 25_464 ?
N1 C1 N1 118.7(14) 32_465 8_554 ?
N1 C1 N1 74.9(6) 8_554 29_465 ?
N1 C1 N1 59.3(7) 5_554 6_564 ?
N1 C1 N1 59.3(7) 29_465 6_564 ?
N1 C1 N1 59.3(7) 8_554 6_564 ?
N1 C1 N1 74.9(6) 32_465 5_554 ?
N1 C1 N1 74.9(6) 5_554 8_554 ?
N1 C1 N1 59.3(7) 32_465 6_564 ?
N1 C1 N1 74.9(6) 32_465 29_465 ?
N1 C1 N1 118.7(14) 5_554 29_465 ?
C1 N1 C1 42.3(9) 29_465 16_454 ?
C1 N1 C1 30.7(7) 13 25_464 ?
C1 N1 C1 30.7(7) 11_564 25_464 ?
C1 N1 C1 42.3(9) 29_465 11_564 ?
C1 N1 C1 30.7(7) 29_465 25_464 ?
C1 N1 C1 42.3(9) 13 16_454 ?
C1 N1 C1 30.7(7) 16_454 25_464 ?
C1 N1 C1 61.3(14) 29_465 13 ?
C1 N1 C1 61.3(14) 16_454 11_564 ?
C1 N1 C1 42.3(9) 13 11_564 ?
C1 N1 N1 75.7(7) 29_465 5_554 ?
C1 N1 N1 14.3(7) 13 5_554 ?
C1 N1 N1 75.7(7) 11_564 32_465 ?
C1 N1 N1 52.5(3) 11_564 5_554 ?
C1 N1 N1 52.5(3) 16_454 29_465 ?
C1 N1 N1 75.7(7) 16_454 8_554 ?
C1 N1 N1 52.5(3) 29_465 8_554 ?
C1 N1 N1 14.3(7) 16_454 32_465 ?
C1 N1 N1 14.3(7) 11_564 8_554 ?
C1 N1 N1 52.5(3) 29_465 32_465 ?
C1 N1 N1 75.7(7) 13 29_465 ?
C1 N1 N1 14.3(7) 29_465 29_465 ?
C1 N1 N1 52.5(3) 11_564 29_465 ?
C1 N1 N1 52.5(3) 13 8_554 ?
C1 N1 N1 52.5(3) 13 32_465 ?
C1 N1 N1 52.5(3) 16_454 5_554 ?
N1 N1 C1 45.0 5_554 25_464 ?
N1 N1 C1 45.000(1) 29_465 25_464 ?
N1 N1 C1 45.000(1) 32_465 25_464 ?
N1 N1 C1 45.0 8_554 25_464 ?
N1 N1 N1 60.000(1) 5_554 8_554 ?
N1 N1 N1 60.000(1) 32_465 29_465 ?
N1 N1 N1 60.000(2) 32_465 5_554 ?
N1 N1 N1 60.0 8_554 29_465 ?
N1 N1 N1 90.0 5_554 29_465 ?
N1 N1 N1 90.0 32_465 8_554 ?
Pb1 Br1 Pb1 180.0 1_565 . ?

loop_
_geom_bond_atom_site_label_1
_geom_bond_atom_site_label_2
_geom_bond_distance
_geom_bond_site_symmetry_2
_geom_bond_publ_flag
Pb1 I1 3.16931(9) 5 ?
Pb1 I1 3.16931(9) . ?
Pb1 I1 3.16931(9) 1_545 ?
Pb1 I1 3.16931(9) 2 ?
Pb1 I1 3.16931(9) 5_554 ?
Pb1 I1 3.16931(9) 2_655 ?
Pb1 Br1 3.16931(9) . ?
C1 C1 1.025(14) 16_454 ?
C1 C1 1.025(14) 11_564 ?
C1 C1 1.025(14) 13 ?
C1 C1 1.45(2) 25_464 ?
C1 C1 1.025(14) 29_465 ?
C1 N1 1.42(2) 5_554 ?
C1 N1 1.42(2) 29_465 ?
C1 N1 1.42(2) 32_465 ?
C1 N1 1.42(2) 8_554 ?
C1 N1 1.95(2) 6_564 ?
N1 N1 1.73(3) 32_465 ?
N1 N1 1.73(3) 8_554 ?
N1 N1 1.73(3) 29_465 ?
N1 N1 1.73(3) 5_554 ?
